data_2236965
loop_
_publ_author_name
'Fusi, Vieri'
'Formica, Mauro'
'Macedi, Eleonora'
'Paoli, Paola'
'Rossi, Patrizia'

_publ_section_title
;
 2,5-Bis[2-({bis[3-(dimethylazaniumyl)propyl]azaniumyl}methyl)phenyl]-1,3,4-oxadiazole
 hexakis(perchlorate) sesquihydrate
;
_journal_coeditor_code LR2084
_journal_issue 12
_journal_name_full 'Acta Crystallographica Section E'
_journal_page_first o3453
_journal_page_last o3454
_journal_paper_doi 10.1107/S1600536812047484
_journal_volume 68
_journal_year 2012
_chemical_formula_iupac 'C36 H66 N8 O1 6+, 6Cl O4 -, 1.5H2 O'
_chemical_formula_moiety 'C36 H66 N8 O1 6+, 6(Cl O4 -), 1.5(H2 O)'
_chemical_formula_sum 'C36 H69 Cl6 N8 O26.5'
_chemical_formula_weight 1250.69
_chemical_name_systematic
;
2,5-Bis[2-({bis[3-(dimethylazaniumyl)propyl]azaniumyl}methyl)phenyl]-
1,3,4-oxadiazole hexakis(perchlorate) sesquihydrate
;
_space_group_IT_number 15
_symmetry_cell_setting monoclinic
_symmetry_space_group_name_Hall '-C 2yc'
_symmetry_space_group_name_H-M 'C 1 2/c 1'
_atom_sites_solution_hydrogens geom
_atom_sites_solution_primary direct
_atom_sites_solution_secondary difmap
_audit_creation_method SHELXL-97
_cell_angle_alpha 90.00
_cell_angle_beta 113.695(5)
_cell_angle_gamma 90.00
_cell_formula_units_Z 8
_cell_length_a 19.5601(7)
_cell_length_b 25.0825(8)
_cell_length_c 24.2277(9)
_cell_measurement_reflns_used 7461
_cell_measurement_temperature 150
_cell_measurement_theta_max 72.5898
_cell_measurement_theta_min 4.1345
_cell_volume 10884.4(8)
_computing_cell_refinement
;
CrysAlis PRO (Oxford Diffraction, 2010)
;
_computing_data_collection
;
CrysAlis PRO (Oxford Diffraction, 2010)
;
_computing_data_reduction
;
CrysAlis PRO (Oxford Diffraction, 2010)
;
_computing_molecular_graphics
;
ORTEP-3 (Farrugia, 2012) and <i>Mercury</i> (Macrae <i>et al.</i>,
2006)
;
_computing_publication_material 'PARST97 (Nardelli, 1995)'
_computing_structure_refinement 'SHELXL97 (Sheldrick, 2008)'
_computing_structure_solution 'SIR97 (Altomare <i>et al.</i>, 1999)'
_diffrn_ambient_temperature 150
_diffrn_detector_area_resol_mean 8.1241
_diffrn_measured_fraction_theta_full 0.965
_diffrn_measured_fraction_theta_max 0.965
_diffrn_measurement_device_type 'Oxford XcaliburPX'
_diffrn_measurement_method '\w scans'
_diffrn_radiation_monochromator graphite
_diffrn_radiation_source 'Enhance (Cu) X-ray Source'
_diffrn_radiation_type CuK\a
_diffrn_radiation_wavelength 1.54184
_diffrn_reflns_av_R_equivalents 0.0559
_diffrn_reflns_av_sigmaI/netI 0.0626
_diffrn_reflns_limit_h_max 22
_diffrn_reflns_limit_h_min -23
_diffrn_reflns_limit_k_max 28
_diffrn_reflns_limit_k_min -30
_diffrn_reflns_limit_l_max 22
_diffrn_reflns_limit_l_min -29
_diffrn_reflns_number 30246
_diffrn_reflns_theta_full 72.74
_diffrn_reflns_theta_max 72.74
_diffrn_reflns_theta_min 4.14
_exptl_absorpt_coefficient_mu 3.687
_exptl_absorpt_correction_T_max 0.895
_exptl_absorpt_correction_T_min 0.728
_exptl_absorpt_correction_type multi-scan
_exptl_absorpt_process_details
;
(CrysAlis PRO; Oxford Diffraction, 2010)
;
_exptl_crystal_colour colourless
_exptl_crystal_density_diffrn 1.526
_exptl_crystal_density_method 'not measured'
_exptl_crystal_description prismatic
_exptl_crystal_F_000 5240
_exptl_crystal_size_max 0.10
_exptl_crystal_size_mid 0.08
_exptl_crystal_size_min 0.03
_refine_diff_density_max 1.479
_refine_diff_density_min -0.857
_refine_ls_extinction_method none
_refine_ls_goodness_of_fit_ref 1.063
_refine_ls_hydrogen_treatment mixed
_refine_ls_matrix_type full
_refine_ls_number_parameters 692
_refine_ls_number_reflns 10465
_refine_ls_number_restraints 3
_refine_ls_restrained_S_all 1.063
_refine_ls_R_factor_all 0.1144
_refine_ls_R_factor_gt 0.0702
_refine_ls_shift/su_max 0.000
_refine_ls_shift/su_mean 0.000
_refine_ls_structure_factor_coef Fsqd
_refine_ls_weighting_details 'calc w=1/[\s^2^(Fo^2^)+(0.1066P)^2^+23.0322P] where P=(Fo^2^+2Fc^2^)/3'
_refine_ls_weighting_scheme calc
_refine_ls_wR_factor_gt 0.1814
_refine_ls_wR_factor_ref 0.2194
_reflns_number_gt 6531
_reflns_number_total 10465
_reflns_threshold_expression I>2\s(I)
_cod_data_source_file lr2084.cif
_cod_data_source_block I
_cod_original_cell_volume 10884.4(7)
_cod_original_sg_symbol_Hall ' -C 2yc'
_cod_original_sg_symbol_H-M 'C 2/c'
_cod_database_code 2236965
_cod_database_fobs_code 2236965

loop_
_symmetry_equiv_pos_as_xyz
'x, y, z'
'-x, y, -z+1/2'
'x+1/2, y+1/2, z'
'-x+1/2, y+1/2, -z+1/2'
'-x, -y, -z'
'x, -y, z-1/2'
'-x+1/2, -y+1/2, -z'
'x+1/2, -y+1/2, z-1/2'

loop_
_atom_site_type_symbol
_atom_site_label
_atom_site_fract_x
_atom_site_fract_y
_atom_site_fract_z
_atom_site_U_iso_or_equiv
_atom_site_adp_type
_atom_site_calc_flag
_atom_site_refinement_flags
_atom_site_occupancy
_atom_site_symmetry_multiplicity
O O1 0.79278(16) 0.14810(13) 0.50045(13) 0.0335(7) Uani d . 1 1
N N1 0.7899(2) 0.17588(15) 0.41311(16) 0.0332(8) Uani d . 1 1
N N2 0.7645(2) 0.12311(16) 0.40659(16) 0.0345(8) Uani d . 1 1
N N3 0.7397(2) 0.03182(15) 0.34130(16) 0.0332(8) Uani d . 1 1
H H3 0.7656 0.0624 0.3599 0.040 Uiso calc R 1 1
N N4 0.9862(2) -0.0271(2) 0.34900(19) 0.0498(11) Uani d . 1 1
H H4 0.9682 -0.0158 0.3091 0.060 Uiso calc R 1 1
N N5 0.5784(2) -0.02129(16) 0.12725(16) 0.0337(8) Uani d . 1 1
H H5 0.5848 -0.0548 0.1451 0.040 Uiso calc R 1 1
N N6 0.85293(19) 0.25580(15) 0.36920(15) 0.0321(8) Uani d . 1 1
H H6 0.8450 0.2197 0.3731 0.038 Uiso calc R 1 1
N N7 1.1101(2) 0.20308(16) 0.39186(17) 0.0356(9) Uani d . 1 1
H H7 1.1038 0.2162 0.3542 0.043 Uiso calc R 1 1
N N8 0.6293(2) 0.26003(19) 0.17438(19) 0.0502(11) Uani d . 1 1
H H8 0.6090 0.2784 0.1976 0.060 Uiso calc R 1 1
C C1 0.7668(2) 0.10832(19) 0.4587(2) 0.0336(10) Uani d . 1 1
C C2 0.7505(2) 0.0563(2) 0.4773(2) 0.0356(10) Uani d . 1 1
C C3 0.7733(3) 0.0468(2) 0.5391(2) 0.0400(11) Uani d . 1 1
H H3A 0.7957 0.0747 0.5670 0.048 Uiso calc R 1 1
C C4 0.7636(3) -0.0024(2) 0.5597(2) 0.0434(12) Uani d . 1 1
H H4A 0.7800 -0.0085 0.6018 0.052 Uiso calc R 1 1
C C5 0.7299(3) -0.0430(2) 0.5193(2) 0.0472(12) Uani d . 1 1
H H5A 0.7232 -0.0771 0.5334 0.057 Uiso calc R 1 1
C C6 0.7061(3) -0.0335(2) 0.4580(2) 0.0428(12) Uani d . 1 1
H H6A 0.6831 -0.0617 0.4307 0.051 Uiso calc R 1 1
C C7 0.7147(2) 0.0154(2) 0.4350(2) 0.0362(10) Uani d . 1 1
C C8 0.6825(2) 0.0227(2) 0.3679(2) 0.0382(11) Uani d . 1 1
H H8A 0.6480 0.0536 0.3575 0.046 Uiso calc R 1 1
H H8B 0.6528 -0.0093 0.3488 0.046 Uiso calc R 1 1
C C9 0.7970(2) -0.0116(2) 0.3574(2) 0.0378(11) Uani d . 1 1
H H9A 0.7736 -0.0446 0.3355 0.045 Uiso calc R 1 1
H H9B 0.8157 -0.0191 0.4011 0.045 Uiso calc R 1 1
C C10 0.8619(3) 0.0038(2) 0.3417(2) 0.0379(11) Uani d . 1 1
H H10A 0.8449 0.0066 0.2974 0.045 Uiso calc R 1 1
H H10B 0.8819 0.0390 0.3596 0.045 Uiso calc R 1 1
C C11 0.9218(3) -0.0377(2) 0.3657(2) 0.0391(11) Uani d . 1 1
H H11A 0.9399 -0.0389 0.4102 0.047 Uiso calc R 1 1
H H11B 0.9002 -0.0730 0.3498 0.047 Uiso calc R 1 1
C C12 1.0350(3) 0.0172(3) 0.3898(3) 0.0658(17) Uani d . 1 1
H H12A 1.0046 0.0492 0.3857 0.099 Uiso calc R 1 1
H H12B 1.0761 0.0254 0.3780 0.099 Uiso calc R 1 1
H H12C 1.0552 0.0052 0.4319 0.099 Uiso calc R 1 1
C C13 1.0323(4) -0.0754(3) 0.3559(4) 0.0716(19) Uani d . 1 1
H H13A 1.0739 -0.0672 0.3446 0.107 Uiso calc R 1 1
H H13B 1.0016 -0.1037 0.3297 0.107 Uiso calc R 1 1
H H13C 1.0519 -0.0873 0.3979 0.107 Uiso calc R 1 1
C C14 0.7033(2) 0.04488(19) 0.27488(19) 0.0349(10) Uani d . 1 1
H H14A 0.7428 0.0529 0.2605 0.042 Uiso calc R 1 1
H H14B 0.6728 0.0775 0.2696 0.042 Uiso calc R 1 1
C C15 0.6538(2) 0.00103(19) 0.2357(2) 0.0352(10) Uani d . 1 1
H H15A 0.6070 -0.0015 0.2420 0.042 Uiso calc R 1 1
H H15B 0.6799 -0.0337 0.2460 0.042 Uiso calc R 1 1
C C16 0.6368(3) 0.01537(19) 0.1703(2) 0.0369(10) Uani d . 1 1
H H16A 0.6189 0.0526 0.1626 0.044 Uiso calc R 1 1
H H16B 0.6832 0.0128 0.1632 0.044 Uiso calc R 1 1
C C17 0.5015(3) -0.0028(2) 0.1154(2) 0.0443(12) Uani d . 1 1
H H17A 0.4960 0.0008 0.1537 0.067 Uiso calc R 1 1
H H17B 0.4652 -0.0288 0.0898 0.067 Uiso calc R 1 1
H H17C 0.4926 0.0318 0.0949 0.067 Uiso calc R 1 1
C C18 0.5882(3) -0.0270(2) 0.0694(2) 0.0437(12) Uani d . 1 1
H H18A 0.6391 -0.0391 0.0779 0.066 Uiso calc R 1 1
H H18B 0.5796 0.0075 0.0488 0.066 Uiso calc R 1 1
H H18C 0.5523 -0.0531 0.0436 0.066 Uiso calc R 1 1
C C19 0.8059(2) 0.18881(18) 0.46899(19) 0.0313(10) Uani d . 1 1
C C20 0.8367(2) 0.23840(19) 0.4998(2) 0.0333(10) Uani d . 1 1
C C21 0.8611(2) 0.2408(2) 0.5631(2) 0.0381(11) Uani d . 1 1
H H21 0.8579 0.2101 0.5849 0.046 Uiso calc R 1 1
C C22 0.8898(3) 0.2879(2) 0.5932(2) 0.0425(12) Uani d . 1 1
H H22 0.9054 0.2896 0.6357 0.051 Uiso calc R 1 1
C C23 0.8960(3) 0.3325(2) 0.5619(2) 0.0418(12) Uani d . 1 1
H H23 0.9156 0.3648 0.5827 0.050 Uiso calc R 1 1
C C24 0.8732(3) 0.3296(2) 0.5002(2) 0.0402(11) Uani d . 1 1
H H24 0.8788 0.3601 0.4792 0.048 Uiso calc R 1 1
C C25 0.8426(2) 0.28395(19) 0.4679(2) 0.0327(10) Uani d . 1 1
C C26 0.8118(3) 0.2870(2) 0.4003(2) 0.0367(10) Uani d . 1 1
H H26A 0.8108 0.3250 0.3888 0.044 Uiso calc R 1 1
H H26B 0.7595 0.2743 0.3843 0.044 Uiso calc R 1 1
C C27 0.9356(2) 0.26593(19) 0.39840(19) 0.0328(10) Uani d . 1 1
H H27A 0.9541 0.2559 0.4415 0.039 Uiso calc R 1 1
H H27B 0.9447 0.3045 0.3963 0.039 Uiso calc R 1 1
C C28 0.9796(2) 0.2354(2) 0.36957(19) 0.0349(10) Uani d . 1 1
H H28A 0.9744 0.2529 0.3314 0.042 Uiso calc R 1 1
H H28B 0.9605 0.1985 0.3604 0.042 Uiso calc R 1 1
C C29 1.0611(3) 0.2350(2) 0.4138(2) 0.0374(11) Uani d . 1 1
H H29A 1.0797 0.2722 0.4212 0.045 Uiso calc R 1 1
H H29B 1.0647 0.2201 0.4527 0.045 Uiso calc R 1 1
C C30 1.0909(3) 0.1453(2) 0.3851(2) 0.0449(12) Uani d . 1 1
H H30A 1.0381 0.1410 0.3582 0.067 Uiso calc R 1 1
H H30B 1.0998 0.1301 0.4246 0.067 Uiso calc R 1 1
H H30C 1.1220 0.1269 0.3679 0.067 Uiso calc R 1 1
C C31 1.1903(3) 0.2099(3) 0.4332(3) 0.0569(15) Uani d . 1 1
H H31A 1.2028 0.2479 0.4377 0.085 Uiso calc R 1 1
H H31B 1.2218 0.1915 0.4163 0.085 Uiso calc R 1 1
H H31C 1.1990 0.1947 0.4727 0.085 Uiso calc R 1 1
C C32 0.8204(2) 0.26915(19) 0.30314(19) 0.0330(10) Uani d . 1 1
H H32A 0.8493 0.2506 0.2835 0.040 Uiso calc R 1 1
H H32B 0.8249 0.3080 0.2981 0.040 Uiso calc R 1 1
C C33 0.7386(3) 0.2530(2) 0.2723(2) 0.0386(11) Uani d . 1 1
H H33A 0.7330 0.2144 0.2782 0.046 Uiso calc R 1 1
H H33B 0.7084 0.2731 0.2897 0.046 Uiso calc R 1 1
C C34 0.7122(3) 0.2653(2) 0.2056(2) 0.0441(12) Uani d . 1 1
H H34A 0.7271 0.3021 0.2005 0.053 Uiso calc R 1 1
H H34B 0.7364 0.2405 0.1872 0.053 Uiso calc R 1 1
C C35 0.6006(4) 0.2856(3) 0.1148(3) 0.0702(19) Uani d . 1 1
H H35A 0.6184 0.3225 0.1189 0.105 Uiso calc R 1 1
H H35B 0.5459 0.2854 0.0977 0.105 Uiso calc R 1 1
H H35C 0.6182 0.2660 0.0881 0.105 Uiso calc R 1 1
C C36 0.6051(3) 0.2038(3) 0.1718(2) 0.0585(16) Uani d . 1 1
H H36A 0.6255 0.1886 0.2125 0.088 Uiso calc R 1 1
H H36B 0.6233 0.1834 0.1460 0.088 Uiso calc R 1 1
H H36C 0.5504 0.2022 0.1551 0.088 Uiso calc R 1 1
O O1W 0.5627(2) -0.11798(16) 0.17412(17) 0.0506(9) Uani d D 1 1
H H1WA 0.5186(13) -0.125(2) 0.168(2) 0.061 Uiso d D 1 1
H H1WB 0.589(2) -0.123(3) 0.2102(12) 0.061 Uiso d D 1 1
O O2W 0.9681(5) 0.0252(4) 0.2408(5) 0.082(3) Uiso d P 0.50 1
Cl Cl1 0.97380(6) 0.11096(5) 0.48216(5) 0.0437(3) Uani d . 1 1
O O11 1.0522(2) 0.1008(2) 0.50440(19) 0.0709(13) Uani d . 1 1
O O12 0.9601(3) 0.1515(2) 0.5173(2) 0.0907(17) Uani d . 1 1
O O13 0.9445(2) 0.12648(19) 0.42027(17) 0.0638(12) Uani d . 1 1
O O14 0.9353(3) 0.0636(2) 0.4864(2) 0.0781(14) Uani d . 1 1
Cl Cl2 1.14130(7) 0.34632(5) 0.33606(6) 0.0476(3) Uani d . 1 1
O O21 1.1708(3) 0.36700(18) 0.29556(19) 0.0667(12) Uani d . 1 1
O O22 1.1055(3) 0.29673(17) 0.3134(2) 0.0767(14) Uani d . 1 1
O O23 1.0892(3) 0.3846(2) 0.3400(2) 0.0851(16) Uani d . 1 1
O O24 1.2018(3) 0.3390(2) 0.3932(2) 0.0857(15) Uani d . 1 1
Cl Cl3 0.80344(7) -0.09755(5) 0.20105(5) 0.0429(3) Uani d . 1 1
O O31 0.7242(3) -0.0925(2) 0.1759(3) 0.0855(16) Uani d . 1 1
O O32 0.8267(3) -0.1218(2) 0.25926(18) 0.0835(16) Uani d . 1 1
O O33 0.8382(3) -0.04650(17) 0.2075(2) 0.0853(17) Uani d . 1 1
O O34 0.8237(2) -0.13032(15) 0.16220(16) 0.0512(9) Uani d . 1 1
Cl Cl4 0.5000 0.28569(11) 0.2500 0.0731(6) Uani d S 1 2
O O41 0.4355(4) 0.2570(4) 0.2281(3) 0.165(4) Uani d . 1 1
O O42 0.5038(5) 0.3126(3) 0.2020(5) 0.189(4) Uani d . 1 1
Cl Cl5 0.41888(7) -0.14088(5) -0.02396(6) 0.0463(3) Uani d . 1 1
O O51 0.3437(3) -0.1463(3) -0.0591(4) 0.180(5) Uani d . 1 1
O O52 0.4489(4) -0.1046(2) -0.0536(3) 0.113(2) Uani d . 1 1
O O53 0.4347(4) -0.1202(3) 0.0338(2) 0.1028(19) Uani d . 1 1
O O54 0.4543(3) -0.19040(17) -0.02144(18) 0.0673(12) Uani d . 1 1
Cl Cl6 0.5000 0.09905(7) 0.2500 0.0434(4) Uani d S 1 2
O O61 0.5000 0.0423(2) 0.2500 0.0626(15) Uiso d S 1 2
O O62 0.5722(4) 0.1244(3) 0.2816(3) 0.0475(17) Uiso d P 0.50 1
O O63 0.4696(5) 0.1094(4) 0.2973(4) 0.075(3) Uiso d P 0.50 1
O O64 0.4592(7) 0.1181(5) 0.1966(5) 0.091(3) Uiso d P 0.50 1
Cl Cl7 1.14682(7) 0.13151(5) 0.25946(5) 0.0441(3) Uani d . 1 1
O O71 1.0715(3) 0.1145(4) 0.2315(3) 0.163(4) Uani d . 1 1
O O72 1.1825(4) 0.0908(2) 0.2980(3) 0.110(2) Uani d . 1 1
O O73 1.1453(5) 0.17912(19) 0.2873(3) 0.143(3) Uani d . 1 1
O O74 1.1737(2) 0.13856(15) 0.21346(16) 0.0516(9) Uani d . 1 1

loop_
_atom_site_aniso_label
_atom_site_aniso_U_11
_atom_site_aniso_U_22
_atom_site_aniso_U_33
_atom_site_aniso_U_12
_atom_site_aniso_U_13
_atom_site_aniso_U_23
O1 0.0320(16) 0.0381(18) 0.0291(15) -0.0032(13) 0.0110(12) -0.0035(13)
N1 0.0297(18) 0.035(2) 0.0334(19) -0.0025(16) 0.0106(15) -0.0022(16)
N2 0.037(2) 0.034(2) 0.0306(18) -0.0044(17) 0.0115(15) -0.0022(16)
N3 0.0320(19) 0.032(2) 0.0334(19) -0.0056(16) 0.0104(15) -0.0039(16)
N4 0.045(2) 0.066(3) 0.042(2) 0.015(2) 0.0214(19) 0.008(2)
N5 0.0316(19) 0.035(2) 0.0317(19) -0.0001(16) 0.0094(15) -0.0021(16)
N6 0.0325(19) 0.031(2) 0.0316(18) -0.0017(16) 0.0120(15) -0.0049(15)
N7 0.032(2) 0.037(2) 0.039(2) 0.0019(17) 0.0151(16) 0.0031(17)
N8 0.040(2) 0.054(3) 0.045(2) 0.002(2) 0.0059(19) 0.002(2)
C1 0.029(2) 0.035(3) 0.034(2) 0.0008(19) 0.0103(18) -0.0058(19)
C2 0.024(2) 0.040(3) 0.041(2) 0.0010(19) 0.0108(18) 0.000(2)
C3 0.032(2) 0.049(3) 0.038(2) -0.005(2) 0.0141(19) 0.001(2)
C4 0.036(3) 0.055(3) 0.040(3) -0.002(2) 0.017(2) 0.007(2)
C5 0.040(3) 0.047(3) 0.060(3) -0.002(2) 0.026(2) 0.009(3)
C6 0.039(3) 0.037(3) 0.054(3) -0.005(2) 0.020(2) -0.005(2)
C7 0.026(2) 0.044(3) 0.037(2) -0.003(2) 0.0104(18) -0.004(2)
C8 0.030(2) 0.044(3) 0.042(3) -0.004(2) 0.0154(19) -0.005(2)
C9 0.034(2) 0.036(3) 0.037(2) 0.002(2) 0.0080(19) -0.001(2)
C10 0.036(2) 0.044(3) 0.035(2) -0.001(2) 0.0150(19) -0.001(2)
C11 0.038(2) 0.038(3) 0.043(3) -0.001(2) 0.017(2) 0.001(2)
C12 0.054(3) 0.057(4) 0.089(5) -0.008(3) 0.030(3) -0.008(3)
C13 0.068(4) 0.049(4) 0.106(5) 0.011(3) 0.043(4) -0.019(4)
C14 0.032(2) 0.035(3) 0.034(2) -0.003(2) 0.0097(18) -0.0017(19)
C15 0.032(2) 0.032(2) 0.039(2) -0.0014(19) 0.0115(19) -0.005(2)
C16 0.036(2) 0.030(2) 0.039(2) -0.007(2) 0.0094(19) -0.007(2)
C17 0.032(2) 0.057(3) 0.041(3) -0.002(2) 0.012(2) -0.012(2)
C18 0.043(3) 0.050(3) 0.038(3) -0.003(2) 0.016(2) -0.005(2)
C19 0.027(2) 0.034(3) 0.034(2) -0.0027(18) 0.0125(17) -0.0071(19)
C20 0.025(2) 0.036(3) 0.038(2) 0.0005(18) 0.0114(18) -0.010(2)
C21 0.032(2) 0.047(3) 0.032(2) -0.001(2) 0.0091(18) -0.007(2)
C22 0.032(2) 0.057(3) 0.034(2) -0.001(2) 0.0087(19) -0.017(2)
C23 0.030(2) 0.044(3) 0.047(3) -0.001(2) 0.011(2) -0.017(2)
C24 0.038(3) 0.040(3) 0.046(3) -0.002(2) 0.021(2) -0.005(2)
C25 0.026(2) 0.034(3) 0.037(2) 0.0032(19) 0.0117(18) -0.0041(19)
C26 0.036(2) 0.037(3) 0.039(2) 0.000(2) 0.017(2) -0.007(2)
C27 0.032(2) 0.033(2) 0.031(2) -0.0028(19) 0.0102(18) -0.0024(18)
C28 0.031(2) 0.042(3) 0.029(2) -0.002(2) 0.0085(17) -0.0052(19)
C29 0.036(2) 0.042(3) 0.036(2) -0.001(2) 0.0152(19) -0.004(2)
C30 0.050(3) 0.036(3) 0.054(3) 0.006(2) 0.027(2) 0.004(2)
C31 0.035(3) 0.070(4) 0.059(3) 0.003(3) 0.012(2) 0.005(3)
C32 0.036(2) 0.033(3) 0.030(2) -0.0010(19) 0.0126(18) 0.0032(18)
C33 0.036(2) 0.041(3) 0.036(2) -0.004(2) 0.0113(19) 0.000(2)
C34 0.038(3) 0.052(3) 0.040(3) -0.003(2) 0.012(2) 0.006(2)
C35 0.068(4) 0.072(5) 0.045(3) 0.007(3) -0.003(3) 0.013(3)
C36 0.049(3) 0.063(4) 0.045(3) -0.012(3) 0.000(2) -0.003(3)
O1W 0.047(2) 0.046(2) 0.060(2) -0.0051(18) 0.0228(18) 0.0028(19)
Cl1 0.0394(6) 0.0536(8) 0.0401(6) 0.0062(5) 0.0179(5) 0.0096(5)
O11 0.044(2) 0.107(4) 0.062(3) 0.021(2) 0.0223(19) 0.028(2)
O12 0.074(3) 0.096(4) 0.076(3) 0.025(3) 0.004(2) -0.035(3)
O13 0.056(2) 0.089(3) 0.048(2) 0.013(2) 0.0230(18) 0.026(2)
O14 0.085(3) 0.074(3) 0.071(3) -0.022(3) 0.027(2) 0.020(2)
Cl2 0.0554(7) 0.0435(7) 0.0517(7) -0.0006(6) 0.0295(6) -0.0031(6)
O21 0.078(3) 0.064(3) 0.072(3) -0.004(2) 0.045(2) 0.011(2)
O22 0.109(4) 0.046(3) 0.071(3) -0.025(3) 0.032(3) -0.001(2)
O23 0.060(3) 0.093(4) 0.111(4) 0.005(3) 0.044(3) -0.037(3)
O24 0.091(4) 0.083(4) 0.062(3) -0.001(3) 0.010(2) 0.008(3)
Cl3 0.0525(7) 0.0393(7) 0.0397(6) -0.0092(5) 0.0214(5) -0.0057(5)
O31 0.055(3) 0.083(4) 0.114(4) 0.017(2) 0.030(3) -0.023(3)
O32 0.130(4) 0.078(3) 0.041(2) -0.028(3) 0.032(2) 0.000(2)
O33 0.157(5) 0.045(3) 0.077(3) -0.048(3) 0.071(3) -0.023(2)
O34 0.053(2) 0.055(2) 0.054(2) -0.0083(18) 0.0308(18) -0.0141(18)
Cl4 0.0630(14) 0.0767(17) 0.0780(15) 0.000 0.0266(12) 0.000
O41 0.129(6) 0.282(11) 0.123(5) -0.123(7) 0.091(5) -0.102(6)
O42 0.147(7) 0.145(7) 0.283(11) 0.043(6) 0.096(7) 0.147(8)
Cl5 0.0354(6) 0.0448(7) 0.0524(7) -0.0001(5) 0.0111(5) -0.0112(6)
O51 0.035(3) 0.192(8) 0.273(9) -0.001(4) 0.019(4) -0.169(7)
O52 0.206(7) 0.046(3) 0.086(4) -0.015(4) 0.058(4) 0.011(3)
O53 0.133(5) 0.113(5) 0.074(3) -0.015(4) 0.054(3) -0.047(3)
O54 0.087(3) 0.051(3) 0.058(2) 0.023(2) 0.024(2) 0.013(2)
Cl6 0.0347(8) 0.0388(9) 0.0529(10) 0.000 0.0138(7) 0.000
Cl7 0.0518(7) 0.0391(7) 0.0441(6) 0.0056(5) 0.0218(5) 0.0014(5)
O71 0.065(4) 0.335(12) 0.090(4) -0.041(5) 0.032(3) 0.011(6)
O72 0.152(5) 0.112(5) 0.095(4) 0.084(4) 0.079(4) 0.062(3)
O73 0.336(11) 0.038(3) 0.147(5) -0.007(4) 0.195(7) -0.008(3)
O74 0.071(3) 0.048(2) 0.047(2) 0.0028(19) 0.0356(18) -0.0017(17)

loop_
_atom_type_symbol
_atom_type_description
_atom_type_scat_dispersion_real
_atom_type_scat_dispersion_imag
_atom_type_scat_source
C C 0.0181 0.0091 'International Tables Vol C Tables 4.2.6.8 and 6.1.1.4'
H H 0.0000 0.0000 'International Tables Vol C Tables 4.2.6.8 and 6.1.1.4'
N N 0.0311 0.0180 'International Tables Vol C Tables 4.2.6.8 and 6.1.1.4'
O O 0.0492 0.0322 'International Tables Vol C Tables 4.2.6.8 and 6.1.1.4'
Cl Cl 0.3639 0.7018 'International Tables Vol C Tables 4.2.6.8 and 6.1.1.4'

loop_
_geom_angle_atom_site_label_1
_geom_angle_atom_site_label_2
_geom_angle_atom_site_label_3
_geom_angle_site_symmetry_1
_geom_angle_site_symmetry_3
_geom_angle
C19 O1 C1 . . 103.4(3)
C19 N1 N2 . . 106.2(4)
C1 N2 N1 . . 106.8(4)
C9 N3 C14 . . 114.8(3)
C9 N3 C8 . . 112.5(4)
C14 N3 C8 . . 111.8(3)
C9 N3 H3 . . 105.6
C14 N3 H3 . . 105.6
C8 N3 H3 . . 105.6
C13 N4 C11 . . 111.5(5)
C13 N4 C12 . . 109.1(5)
C11 N4 C12 . . 109.1(4)
C13 N4 H4 . . 109.0
C11 N4 H4 . . 109.0
C12 N4 H4 . . 109.0
C17 N5 C18 . . 110.4(3)
C17 N5 C16 . . 111.7(4)
C18 N5 C16 . . 111.1(4)
C17 N5 H5 . . 107.8
C18 N5 H5 . . 107.8
C16 N5 H5 . . 107.8
C27 N6 C32 . . 112.2(3)
C27 N6 C26 . . 111.2(3)
C32 N6 C26 . . 109.4(3)
C27 N6 H6 . . 107.9
C32 N6 H6 . . 107.9
C26 N6 H6 . . 107.9
C30 N7 C31 . . 109.6(4)
C30 N7 C29 . . 112.9(4)
C31 N7 C29 . . 110.4(4)
C30 N7 H7 . . 107.9
C31 N7 H7 . . 107.9
C29 N7 H7 . . 107.9
C35 N8 C36 . . 112.6(5)
C35 N8 C34 . . 111.6(5)
C36 N8 C34 . . 111.7(4)
C35 N8 H8 . . 106.9
C36 N8 H8 . . 106.9
C34 N8 H8 . . 106.9
N2 C1 O1 . . 111.6(4)
N2 C1 C2 . . 129.1(4)
O1 C1 C2 . . 119.2(4)
C3 C2 C7 . . 120.2(5)
C3 C2 C1 . . 117.9(4)
C7 C2 C1 . . 121.9(4)
C4 C3 C2 . . 120.8(5)
C4 C3 H3A . . 119.6
C2 C3 H3A . . 119.6
C3 C4 C5 . . 120.0(5)
C3 C4 H4A . . 120.0
C5 C4 H4A . . 120.0
C4 C5 C6 . . 119.5(5)
C4 C5 H5A . . 120.2
C6 C5 H5A . . 120.2
C7 C6 C5 . . 122.7(5)
C7 C6 H6A . . 118.7
C5 C6 H6A . . 118.7
C6 C7 C2 . . 116.9(4)
C6 C7 C8 . . 118.6(4)
C2 C7 C8 . . 124.4(5)
C7 C8 N3 . . 114.8(4)
C7 C8 H8A . . 108.6
N3 C8 H8A . . 108.6
C7 C8 H8B . . 108.6
N3 C8 H8B . . 108.6
H8A C8 H8B . . 107.6
N3 C9 C10 . . 111.3(4)
N3 C9 H9A . . 109.4
C10 C9 H9A . . 109.4
N3 C9 H9B . . 109.4
C10 C9 H9B . . 109.4
H9A C9 H9B . . 108.0
C11 C10 C9 . . 109.1(4)
C11 C10 H10A . . 109.9
C9 C10 H10A . . 109.9
C11 C10 H10B . . 109.9
C9 C10 H10B . . 109.9
H10A C10 H10B . . 108.3
N4 C11 C10 . . 112.6(4)
N4 C11 H11A . . 109.1
C10 C11 H11A . . 109.1
N4 C11 H11B . . 109.1
C10 C11 H11B . . 109.1
H11A C11 H11B . . 107.8
N4 C12 H12A . . 109.5
N4 C12 H12B . . 109.5
H12A C12 H12B . . 109.5
N4 C12 H12C . . 109.5
H12A C12 H12C . . 109.5
H12B C12 H12C . . 109.5
N4 C13 H13A . . 109.5
N4 C13 H13B . . 109.5
H13A C13 H13B . . 109.5
N4 C13 H13C . . 109.5
H13A C13 H13C . . 109.5
H13B C13 H13C . . 109.5
N3 C14 C15 . . 114.7(4)
N3 C14 H14A . . 108.6
C15 C14 H14A . . 108.6
N3 C14 H14B . . 108.6
C15 C14 H14B . . 108.6
H14A C14 H14B . . 107.6
C14 C15 C16 . . 107.3(4)
C14 C15 H15A . . 110.3
C16 C15 H15A . . 110.3
C14 C15 H15B . . 110.3
C16 C15 H15B . . 110.3
H15A C15 H15B . . 108.5
N5 C16 C15 . . 111.2(4)
N5 C16 H16A . . 109.4
C15 C16 H16A . . 109.4
N5 C16 H16B . . 109.4
C15 C16 H16B . . 109.4
H16A C16 H16B . . 108.0
N5 C17 H17A . . 109.5
N5 C17 H17B . . 109.5
H17A C17 H17B . . 109.5
N5 C17 H17C . . 109.5
H17A C17 H17C . . 109.5
H17B C17 H17C . . 109.5
N5 C18 H18A . . 109.5
N5 C18 H18B . . 109.5
H18A C18 H18B . . 109.5
N5 C18 H18C . . 109.5
H18A C18 H18C . . 109.5
H18B C18 H18C . . 109.5
N1 C19 O1 . . 112.0(4)
N1 C19 C20 . . 128.7(4)
O1 C19 C20 . . 119.2(4)
C25 C20 C21 . . 119.6(4)
C25 C20 C19 . . 121.4(4)
C21 C20 C19 . . 119.0(4)
C22 C21 C20 . . 119.9(5)
C22 C21 H21 . . 120.0
C20 C21 H21 . . 120.0
C21 C22 C23 . . 120.5(4)
C21 C22 H22 . . 119.8
C23 C22 H22 . . 119.8
C24 C23 C22 . . 119.3(5)
C24 C23 H23 . . 120.3
C22 C23 H23 . . 120.3
C23 C24 C25 . . 122.4(5)
C23 C24 H24 . . 118.8
C25 C24 H24 . . 118.8
C24 C25 C20 . . 118.3(4)
C24 C25 C26 . . 117.9(4)
C20 C25 C26 . . 123.6(4)
C25 C26 N6 . . 117.0(4)
C25 C26 H26A . . 108.1
N6 C26 H26A . . 108.1
C25 C26 H26B . . 108.1
N6 C26 H26B . . 108.1
H26A C26 H26B . . 107.3
N6 C27 C28 . . 113.6(3)
N6 C27 H27A . . 108.8
C28 C27 H27A . . 108.8
N6 C27 H27B . . 108.8
C28 C27 H27B . . 108.8
H27A C27 H27B . . 107.7
C27 C28 C29 . . 107.9(4)
C27 C28 H28A . . 110.1
C29 C28 H28A . . 110.1
C27 C28 H28B . . 110.1
C29 C28 H28B . . 110.1
H28A C28 H28B . . 108.4
N7 C29 C28 . . 113.0(4)
N7 C29 H29A . . 109.0
C28 C29 H29A . . 109.0
N7 C29 H29B . . 109.0
C28 C29 H29B . . 109.0
H29A C29 H29B . . 107.8
N7 C30 H30A . . 109.5
N7 C30 H30B . . 109.5
H30A C30 H30B . . 109.5
N7 C30 H30C . . 109.5
H30A C30 H30C . . 109.5
H30B C30 H30C . . 109.5
N7 C31 H31A . . 109.5
N7 C31 H31B . . 109.5
H31A C31 H31B . . 109.5
N7 C31 H31C . . 109.5
H31A C31 H31C . . 109.5
H31B C31 H31C . . 109.5
N6 C32 C33 . . 112.0(4)
N6 C32 H32A . . 109.2
C33 C32 H32A . . 109.2
N6 C32 H32B . . 109.2
C33 C32 H32B . . 109.2
H32A C32 H32B . . 107.9
C34 C33 C32 . . 108.0(4)
C34 C33 H33A . . 110.1
C32 C33 H33A . . 110.1
C34 C33 H33B . . 110.1
C32 C33 H33B . . 110.1
H33A C33 H33B . . 108.4
N8 C34 C33 . . 110.9(4)
N8 C34 H34A . . 109.5
C33 C34 H34A . . 109.5
N8 C34 H34B . . 109.5
C33 C34 H34B . . 109.5
H34A C34 H34B . . 108.0
N8 C35 H35A . . 109.5
N8 C35 H35B . . 109.5
H35A C35 H35B . . 109.5
N8 C35 H35C . . 109.5
H35A C35 H35C . . 109.5
H35B C35 H35C . . 109.5
N8 C36 H36A . . 109.5
N8 C36 H36B . . 109.5
H36A C36 H36B . . 109.5
N8 C36 H36C . . 109.5
H36A C36 H36C . . 109.5
H36B C36 H36C . . 109.5
H1WA O1W H1WB . . 108(3)
O12 Cl1 O13 . . 109.9(3)
O12 Cl1 O11 . . 109.5(3)
O13 Cl1 O11 . . 111.2(2)
O12 Cl1 O14 . . 108.7(4)
O13 Cl1 O14 . . 107.5(3)
O11 Cl1 O14 . . 109.9(3)
O21 Cl2 O22 . . 109.0(3)
O21 Cl2 O24 . . 108.0(3)
O22 Cl2 O24 . . 110.4(3)
O21 Cl2 O23 . . 107.4(3)
O22 Cl2 O23 . . 111.0(3)
O24 Cl2 O23 . . 110.9(3)
O34 Cl3 O31 . . 108.3(3)
O34 Cl3 O33 . . 110.1(2)
O31 Cl3 O33 . . 110.8(3)
O34 Cl3 O32 . . 110.1(3)
O31 Cl3 O32 . . 108.6(3)
O33 Cl3 O32 . . 108.9(3)
O41 Cl4 O41 2_655 . 116.1(9)
O41 Cl4 O42 2_655 . 103.5(4)
O41 Cl4 O42 . . 106.7(6)
O41 Cl4 O42 2_655 2_655 106.7(6)
O41 Cl4 O42 . 2_655 103.5(4)
O42 Cl4 O42 . 2_655 121.0(10)
O51 Cl5 O53 . . 113.9(4)
O51 Cl5 O54 . . 108.8(4)
O53 Cl5 O54 . . 111.9(3)
O51 Cl5 O52 . . 107.8(6)
O53 Cl5 O52 . . 107.2(4)
O54 Cl5 O52 . . 106.8(3)
O64 Cl6 O61 . . 111.4(5)
O64 Cl6 O62 . . 116.0(5)
O61 Cl6 O62 . . 115.9(3)
O64 Cl6 O63 . . 114.8(6)
O61 Cl6 O63 . . 99.9(4)
O62 Cl6 O63 . . 97.0(5)
O72 Cl7 O73 . . 114.7(4)
O72 Cl7 O71 . . 104.3(5)
O73 Cl7 O71 . . 105.9(6)
O72 Cl7 O74 . . 112.3(3)
O73 Cl7 O74 . . 111.3(3)
O71 Cl7 O74 . . 107.6(3)

loop_
_geom_bond_atom_site_label_1
_geom_bond_atom_site_label_2
_geom_bond_distance
O1 C19 1.359(5)
O1 C1 1.365(5)
N1 C19 1.302(5)
N1 N2 1.400(5)
N2 C1 1.299(6)
N3 C9 1.498(6)
N3 C14 1.511(6)
N3 C8 1.517(6)
N3 H3 0.9300
N4 C13 1.479(7)
N4 C11 1.494(6)
N4 C12 1.537(8)
N4 H4 0.9300
N5 C17 1.489(6)
N5 C18 1.495(6)
N5 C16 1.510(5)
N5 H5 0.9300
N6 C27 1.503(5)
N6 C32 1.503(5)
N6 C26 1.522(6)
N6 H6 0.9300
N7 C30 1.490(6)
N7 C31 1.494(6)
N7 C29 1.501(6)
N7 H7 0.9300
N8 C35 1.469(7)
N8 C36 1.481(7)
N8 C34 1.495(6)
N8 H8 0.9300
C1 C2 1.458(7)
C2 C3 1.399(6)
C2 C7 1.421(7)
C3 C4 1.372(7)
C3 H3A 0.9500
C4 C5 1.383(8)
C4 H4A 0.9500
C5 C6 1.387(7)
C5 H5A 0.9500
C6 C7 1.385(7)
C6 H6A 0.9500
C7 C8 1.499(6)
C8 H8A 0.9900
C8 H8B 0.9900
C9 C10 1.516(7)
C9 H9A 0.9900
C9 H9B 0.9900
C10 C11 1.498(7)
C10 H10A 0.9900
C10 H10B 0.9900
C11 H11A 0.9900
C11 H11B 0.9900
C12 H12A 0.9800
C12 H12B 0.9800
C12 H12C 0.9800
C13 H13A 0.9800
C13 H13B 0.9800
C13 H13C 0.9800
C14 C15 1.519(6)
C14 H14A 0.9900
C14 H14B 0.9900
C15 C16 1.525(6)
C15 H15A 0.9900
C15 H15B 0.9900
C16 H16A 0.9900
C16 H16B 0.9900
C17 H17A 0.9800
C17 H17B 0.9800
C17 H17C 0.9800
C18 H18A 0.9800
C18 H18B 0.9800
C18 H18C 0.9800
C19 C20 1.451(6)
C20 C25 1.410(7)
C20 C21 1.411(6)
C21 C22 1.383(7)
C21 H21 0.9500
C22 C23 1.384(8)
C22 H22 0.9500
C23 C24 1.379(7)
C23 H23 0.9500
C24 C25 1.380(7)
C24 H24 0.9500
C25 C26 1.502(6)
C26 H26A 0.9900
C26 H26B 0.9900
C27 C28 1.515(6)
C27 H27A 0.9900
C27 H27B 0.9900
C28 C29 1.524(6)
C28 H28A 0.9900
C28 H28B 0.9900
C29 H29A 0.9900
C29 H29B 0.9900
C30 H30A 0.9800
C30 H30B 0.9800
C30 H30C 0.9800
C31 H31A 0.9800
C31 H31B 0.9800
C31 H31C 0.9800
C32 C33 1.524(6)
C32 H32A 0.9900
C32 H32B 0.9900
C33 C34 1.516(6)
C33 H33A 0.9900
C33 H33B 0.9900
C34 H34A 0.9900
C34 H34B 0.9900
C35 H35A 0.9800
C35 H35B 0.9800
C35 H35C 0.9800
C36 H36A 0.9800
C36 H36B 0.9800
C36 H36C 0.9800
O1W H1WA 0.836(19)
O1W H1WB 0.828(19)
Cl1 O12 1.419(5)
Cl1 O13 1.427(4)
Cl1 O11 1.429(4)
Cl1 O14 1.431(5)
Cl2 O21 1.421(4)
Cl2 O22 1.425(4)
Cl2 O24 1.427(5)
Cl2 O23 1.430(5)
Cl3 O34 1.421(4)
Cl3 O31 1.425(5)
Cl3 O33 1.429(4)
Cl3 O32 1.432(4)
Cl4 O41 1.361(6)
Cl4 O42 1.371(8)
Cl5 O51 1.378(5)
Cl5 O53 1.406(5)
Cl5 O54 1.411(4)
Cl5 O52 1.423(6)
Cl6 O64 1.308(11)
Cl6 O61 1.423(6)
Cl6 O62 1.455(7)
Cl6 O63 1.512(10)
Cl7 O72 1.370(5)
Cl7 O73 1.377(5)
Cl7 O71 1.417(6)
Cl7 O74 1.421(4)

loop_
_geom_hbond_atom_site_label_D
_geom_hbond_atom_site_label_H
_geom_hbond_atom_site_label_A
_geom_hbond_site_symmetry_D
_geom_hbond_site_symmetry_H
_geom_hbond_site_symmetry_A
_geom_hbond_distance_DH
_geom_hbond_distance_HA
_geom_hbond_distance_DA
_geom_hbond_angle_DHA
_geom_hbond_publ_flag
N3 H3 N2 1_555 1_555 1_555 0.930 1.902 2.714(5) 145. yes
N6 H6 N1 1_555 1_555 1_555 0.930 2.037 2.779(6) 136. yes
N5 H5 O1W 1_555 1_555 1_555 0.930 1.854 2.747(6) 160. yes
N4 H4 O2W 1_555 1_555 1_555 0.930 1.95 2.830(10) 156. yes
N4 H4 O2W 1_555 1_555 2_755 0.930 2.30 2.970(10) 129. yes
O1W H1WA O23 1_555 1_555 4_645 0.84(3) 2.05(3) 2.852(7) 160(3) yes
O1W H1WB O21 1_555 1_555 3_445 0.83(3) 2.06(3) 2.876(5) 169(3) yes
N7 H7 O22 1_555 1_555 1_555 0.930 2.256 3.000(6) 137. yes
N7 H7 O73 1_555 1_555 1_555 0.930 2.283 2.940(10) 127. yes
N8 H8 O42 1_555 1_555 1_555 0.930 2.272 3.090(10) 146. yes
N8 H8 O41 1_555 1_555 2_655 0.930 2.356 3.100(10) 137. yes
